data_4303668
loop_
_publ_author_name
'Asako Igashira-Kamiyama'
'Takashi Kajiwara'
'Motohiro Nakano'
'Takumi Konno'
'Tasuku Ito'

_publ_contact_author_address
; Department of Chemistry, Graduate School of Science,
  Osaka University, Toyonaka 560-0043, JAPAN
;
_publ_contact_author_email ' igashira@chem.sci.osaka-u.ac.jp '
_publ_contact_author_fax ' 81-6-6850-5765 '
_publ_contact_author_name 'Asako Igashira-Kamiyama'
_publ_contact_author_phone ' 81-6-6850-5786 '
_publ_section_title
;
Syntheses, Structures, and Magnetic Properties of Tetramanganese(III) and
Hexamanganese(III) Complexes Containing Derivative of Biguanidate Ligand:
Ferromagnetic Interaction via Imino Nitrogen
;
_journal_name_full 'Inorganic Chemistry'
_journal_page_first 11388
_journal_page_last 11393
_journal_paper_doi 10.1021/ic901219f
_journal_volume 48
_journal_year 2009
_chemical_formula_sum 'C5 H11 Cl N6 O'
_chemical_formula_weight 206.65
_chemical_name_systematic
; 
 ? 
;
_space_group_IT_number 14
_symmetry_cell_setting monoclinic
_symmetry_space_group_name_Hall '-P 2ybc'
_symmetry_space_group_name_H-M 'P 1 21/c 1'
_atom_sites_solution_hydrogens geom
_atom_sites_solution_primary direct
_atom_sites_solution_secondary difmap
_audit_creation_method SHELXL-97
_cell_angle_alpha 90.00
_cell_angle_beta 104.904(3)
_cell_angle_gamma 90.00
_cell_formula_units_Z 4
_cell_length_a 12.4347(16)
_cell_length_b 5.2803(7)
_cell_length_c 14.927(2)
_cell_measurement_reflns_used 847
_cell_measurement_temperature 243(2)
_cell_measurement_theta_max 27.53
_cell_measurement_theta_min 1.69
_cell_volume 947.1(2)
_computing_cell_refinement 'Bruker SMART'
_computing_data_collection 'Bruker SMART'
_computing_data_reduction 'Bruker SHELXTL'
_computing_molecular_graphics 'Bruker SHELXTL'
_computing_publication_material 'Bruker SHELXTL'
_computing_structure_refinement 'SHELXL-97 (Sheldrick, 1997)'
_computing_structure_solution 'SHELXS-97 (Sheldrick, 1990)'
_diffrn_ambient_temperature 243(2)
_diffrn_measured_fraction_theta_full 0.998
_diffrn_measured_fraction_theta_max 0.998
_diffrn_measurement_device_type 'CCD area detector'
_diffrn_measurement_method 'phi and omega scans'
_diffrn_radiation_monochromator graphite
_diffrn_radiation_source 'fine-focus sealed tube'
_diffrn_radiation_type MoK\a
_diffrn_radiation_wavelength 0.71073
_diffrn_reflns_av_R_equivalents 0.0239
_diffrn_reflns_av_sigmaI/netI 0.0288
_diffrn_reflns_limit_h_max 16
_diffrn_reflns_limit_h_min -16
_diffrn_reflns_limit_k_max 6
_diffrn_reflns_limit_k_min -6
_diffrn_reflns_limit_l_max 19
_diffrn_reflns_limit_l_min -11
_diffrn_reflns_number 5863
_diffrn_reflns_theta_full 27.53
_diffrn_reflns_theta_max 27.53
_diffrn_reflns_theta_min 1.69
_exptl_absorpt_coefficient_mu 0.377
_exptl_absorpt_correction_T_max 0.887863
_exptl_absorpt_correction_T_min 0.593870
_exptl_absorpt_correction_type empirical
_exptl_crystal_colour colorless
_exptl_crystal_density_diffrn 1.449
_exptl_crystal_density_method 'not measured'
_exptl_crystal_description prism
_exptl_crystal_F_000 432
_exptl_crystal_size_max 0.4
_exptl_crystal_size_mid 0.35
_exptl_crystal_size_min 0.3
_refine_diff_density_max 0.364
_refine_diff_density_min -0.608
_refine_diff_density_rms 0.160
_refine_ls_extinction_method none
_refine_ls_goodness_of_fit_ref 1.018
_refine_ls_hydrogen_treatment refall
_refine_ls_matrix_type full
_refine_ls_number_parameters 162
_refine_ls_number_reflns 2170
_refine_ls_number_restraints 0
_refine_ls_restrained_S_all 1.018
_refine_ls_R_factor_all 0.0504
_refine_ls_R_factor_gt 0.0444
_refine_ls_shift/su_max 0.000
_refine_ls_shift/su_mean 0.000
_refine_ls_structure_factor_coef Fsqd
_refine_ls_weighting_details 'calc w=1/[\s^2^(Fo^2^)+(0.0755P)^2^+0.0000P] where P=(Fo^2^+2Fc^2^)/3'
_refine_ls_weighting_scheme calc
_refine_ls_wR_factor_gt 0.1083
_refine_ls_wR_factor_ref 0.1115
_reflns_number_gt 1832
_reflns_number_total 2170
_reflns_threshold_expression >2sigma(I)
_cod_data_source_file ic901219f_si_002_1.cif
_cod_data_source_block H3pzbgCl
_cod_depositor_comments
;
The following automatic conversions were performed:
'_symmetry_cell_setting' value 'Monoclinic' changed to 'monoclinic'
according to '/home/saulius/struct/CIF-dictionaries/cif_core.dic'
dictionary named 'cif_core.dic' version 2.4.1 from 2010-06-29.

Automatic conversion script
Id: cif_fix_enum 1527 2010-12-29 10:47:43Z saulius 
;
_cod_original_cell_volume 947.2(2)
_cod_database_code 4303668

loop_
_symmetry_equiv_pos_as_xyz
'x, y, z'
'-x, y+1/2, -z+1/2'
'-x, -y, -z'
'x, -y-1/2, z-1/2'

loop_
_atom_site_label
_atom_site_type_symbol
_atom_site_fract_x
_atom_site_fract_y
_atom_site_fract_z
_atom_site_U_iso_or_equiv
_atom_site_adp_type
_atom_site_occupancy
_atom_site_symmetry_multiplicity
_atom_site_calc_flag
_atom_site_refinement_flags
_atom_site_disorder_assembly
_atom_site_disorder_group
N1 N 0.92215(13) 0.5747(3) 0.63292(11) 0.0376(4) Uani 1 1 d . . .
H1 H 0.8869(18) 0.703(4) 0.6531(15) 0.053(6) Uiso 1 1 d . . .
H2 H 0.986(2) 0.549(4) 0.6656(16) 0.047(6) Uiso 1 1 d . . .
N2 N 0.76685(11) 0.4888(2) 0.51623(10) 0.0293(3) Uani 1 1 d . . .
N3 N 0.59050(10) 0.4041(2) 0.43015(8) 0.0241(3) Uani 1 1 d . . .
N4 N 0.49491(10) 0.2657(2) 0.41473(9) 0.0276(3) Uani 1 1 d . . .
N5 N 0.91895(12) 0.2141(3) 0.54762(11) 0.0355(3) Uani 1 1 d . . .
H3 H 0.9829(18) 0.179(4) 0.5765(14) 0.045(6) Uiso 1 1 d . . .
H4 H 0.8874(19) 0.134(5) 0.4988(16) 0.054(6) Uiso 1 1 d . . .
N6 N 0.67652(12) 0.1090(3) 0.53786(10) 0.0304(3) Uani 1 1 d . . .
H5 H 0.6167(18) 0.030(3) 0.5257(14) 0.037(5) Uiso 1 1 d . . .
H6 H 0.7205(18) 0.073(4) 0.5863(15) 0.036(5) Uiso 1 1 d . . .
C1 C 0.86942(12) 0.4199(3) 0.56712(11) 0.0279(3) Uani 1 1 d . . .
C2 C 0.68502(11) 0.3295(3) 0.49854(10) 0.0234(3) Uani 1 1 d . . .
C3 C 0.57768(13) 0.6164(3) 0.37614(11) 0.0289(3) Uani 1 1 d . . .
H7 H 0.6388(15) 0.731(4) 0.3806(13) 0.041(5) Uiso 1 1 d . . .
C4 C 0.47128(14) 0.6145(3) 0.32343(11) 0.0314(4) Uani 1 1 d . . .
H8 H 0.4359(15) 0.730(4) 0.2795(13) 0.037(5) Uiso 1 1 d . . .
C5 C 0.42376(13) 0.3939(3) 0.34966(11) 0.0301(3) Uani 1 1 d . . .
H9 H 0.3487(15) 0.329(3) 0.3246(12) 0.035(5) Uiso 1 1 d . . .
Cl1 Cl 0.82088(3) 0.48489(8) 0.24970(3) 0.03604(17) Uani 1 1 d . . .
O1 O 0.84565(15) 0.9787(3) 0.36937(10) 0.0504(4) Uani 1 1 d . . .
H10 H 0.823(2) 0.843(5) 0.3386(19) 0.082(9) Uiso 1 1 d . . .
H11 H 0.831(3) 1.109(6) 0.333(2) 0.102(11) Uiso 1 1 d . . .

loop_
_atom_site_aniso_label
_atom_site_aniso_U_11
_atom_site_aniso_U_22
_atom_site_aniso_U_33
_atom_site_aniso_U_23
_atom_site_aniso_U_13
_atom_site_aniso_U_12
N1 0.0240(8) 0.0390(8) 0.0431(9) -0.0091(7) -0.0034(7) -0.0005(6)
N2 0.0222(7) 0.0257(7) 0.0362(8) 0.0005(5) 0.0009(6) -0.0005(5)
N3 0.0210(6) 0.0232(6) 0.0258(6) 0.0014(5) 0.0023(5) -0.0011(5)
N4 0.0221(6) 0.0288(7) 0.0293(7) 0.0011(5) 0.0017(5) -0.0047(5)
N5 0.0247(7) 0.0414(8) 0.0362(8) -0.0071(7) 0.0001(6) 0.0079(6)
N6 0.0227(7) 0.0296(7) 0.0340(8) 0.0061(6) -0.0018(6) -0.0015(6)
C1 0.0217(7) 0.0305(8) 0.0305(8) 0.0025(6) 0.0050(6) -0.0011(6)
C2 0.0201(7) 0.0247(7) 0.0241(7) -0.0023(5) 0.0032(5) 0.0028(6)
C3 0.0287(8) 0.0266(8) 0.0308(8) 0.0036(6) 0.0066(6) 0.0001(6)
C4 0.0306(8) 0.0329(9) 0.0285(8) 0.0054(7) 0.0036(6) 0.0046(7)
C5 0.0221(8) 0.0369(9) 0.0286(8) 0.0005(7) 0.0020(6) -0.0005(6)
Cl1 0.0333(3) 0.0348(3) 0.0338(3) 0.00069(15) -0.00265(18) 0.00224(16)
O1 0.0705(11) 0.0366(8) 0.0371(8) -0.0018(6) 0.0010(7) -0.0039(7)

loop_
_atom_type_symbol
_atom_type_description
_atom_type_scat_dispersion_real
_atom_type_scat_dispersion_imag
_atom_type_scat_source
C C 0.0033 0.0016 'International Tables Vol C Tables 4.2.6.8 and 6.1.1.4'
H H 0.0000 0.0000 'International Tables Vol C Tables 4.2.6.8 and 6.1.1.4'
N N 0.0061 0.0033 'International Tables Vol C Tables 4.2.6.8 and 6.1.1.4'
O O 0.0106 0.0060 'International Tables Vol C Tables 4.2.6.8 and 6.1.1.4'
Cl Cl 0.1484 0.1585 'International Tables Vol C Tables 4.2.6.8 and 6.1.1.4'

loop_
_geom_angle_atom_site_label_1
_geom_angle_atom_site_label_2
_geom_angle_atom_site_label_3
_geom_angle
_geom_angle_site_symmetry_1
_geom_angle_site_symmetry_3
_geom_angle_publ_flag
C1 N1 H1 121.7(14) . . ?
C1 N1 H2 123.6(15) . . ?
H1 N1 H2 113.8(19) . . ?
C2 N2 C1 121.12(13) . . ?
N4 N3 C3 112.08(12) . . ?
N4 N3 C2 120.27(12) . . ?
C3 N3 C2 127.56(13) . . ?
C5 N4 N3 103.86(12) . . ?
C1 N5 H3 120.8(15) . . ?
C1 N5 H4 117.7(15) . . ?
H3 N5 H4 121(2) . . ?
C2 N6 H5 121.1(13) . . ?
C2 N6 H6 119.5(15) . . ?
H5 N6 H6 116(2) . . ?
N1 C1 N5 120.37(15) . . ?
N1 C1 N2 117.89(15) . . ?
N5 C1 N2 121.55(15) . . ?
N2 C2 N6 129.14(14) . . ?
N2 C2 N3 115.75(13) . . ?
N6 C2 N3 115.08(13) . . ?
C4 C3 N3 106.55(14) . . ?
C4 C3 H7 133.0(11) . . ?
N3 C3 H7 120.5(11) . . ?
C3 C4 C5 105.20(14) . . ?
C3 C4 H8 128.7(11) . . ?
C5 C4 H8 126.1(11) . . ?
N4 C5 C4 112.30(14) . . ?
N4 C5 H9 119.9(11) . . ?
C4 C5 H9 127.8(11) . . ?
H10 O1 H11 110(3) . . ?

loop_
_geom_bond_atom_site_label_1
_geom_bond_atom_site_label_2
_geom_bond_distance
_geom_bond_site_symmetry_2
_geom_bond_publ_flag
N1 C1 1.316(2) . ?
N1 H1 0.90(2) . ?
N1 H2 0.83(2) . ?
N2 C2 1.2939(19) . ?
N2 C1 1.356(2) . ?
N3 N4 1.3635(17) . ?
N3 C3 1.366(2) . ?
N3 C2 1.4005(18) . ?
N4 C5 1.320(2) . ?
N5 C1 1.318(2) . ?
N5 H3 0.82(2) . ?
N5 H4 0.85(2) . ?
N6 C2 1.321(2) . ?
N6 H5 0.83(2) . ?
N6 H6 0.81(2) . ?
C3 C4 1.354(2) . ?
C3 H7 0.961(19) . ?
C4 C5 1.406(2) . ?
C4 H8 0.922(19) . ?
C5 H9 0.973(18) . ?
O1 H10 0.86(3) . ?
O1 H11 0.86(3) . ?

loop_
_geom_hbond_atom_site_label_D
_geom_hbond_atom_site_label_H
_geom_hbond_atom_site_label_A
_geom_hbond_distance_DH
_geom_hbond_distance_HA
_geom_hbond_distance_DA
_geom_hbond_angle_DHA
_geom_hbond_site_symmetry_A
N1 H1 Cl1 0.90(2) 2.47(2) 3.3411(17) 164.4(19) 4_576
N1 H2 Cl1 0.83(2) 2.41(3) 3.2402(16) 173(2) 3_766
N5 H3 O1 0.82(2) 2.24(2) 3.045(2) 167(2) 3_766
N5 H4 O1 0.85(2) 2.04(2) 2.865(2) 165(2) 1_545
N6 H5 N4 0.83(2) 2.41(2) 3.1201(18) 144.5(18) 3_656
N6 H6 Cl1 0.81(2) 2.46(2) 3.2477(15) 166.0(19) 4_566
O1 H10 Cl1 0.86(3) 2.31(3) 3.1306(15) 161(2) .
O1 H11 Cl1 0.86(3) 2.33(3) 3.1856(16) 170(3) 1_565

loop_
_geom_torsion_atom_site_label_1
_geom_torsion_atom_site_label_2
_geom_torsion_atom_site_label_3
_geom_torsion_atom_site_label_4
_geom_torsion
_geom_torsion_site_symmetry_1
_geom_torsion_site_symmetry_2
_geom_torsion_site_symmetry_3
_geom_torsion_site_symmetry_4
_geom_torsion_publ_flag
C3 N3 N4 C5 0.84(17) . . . . ?
C2 N3 N4 C5 177.66(12) . . . . ?
C2 N2 C1 N1 -134.36(17) . . . . ?
C2 N2 C1 N5 50.5(2) . . . . ?
C1 N2 C2 N6 15.2(3) . . . . ?
C1 N2 C2 N3 -167.11(14) . . . . ?
N4 N3 C2 N2 -171.56(13) . . . . ?
C3 N3 C2 N2 4.7(2) . . . . ?
N4 N3 C2 N6 6.47(19) . . . . ?
C3 N3 C2 N6 -177.25(14) . . . . ?
N4 N3 C3 C4 -0.69(18) . . . . ?
C2 N3 C3 C4 -177.23(14) . . . . ?
N3 C3 C4 C5 0.25(18) . . . . ?
N3 N4 C5 C4 -0.67(18) . . . . ?
C3 C4 C5 N4 0.3(2) . . . . ?

loop_
_cod_related_entry_id
_cod_related_entry_database
_cod_related_entry_code
1 ChemSpider 30660759
